data_7705887
loop_
_publ_author_name
'Sevim, Mehmet'
'Kavukcu, Serdar Bat\?ikan'
'K\?inal, Arma\(gan'
'\,Sahin, Onur'
'T\"urkmen, Hayati'

_publ_section_title
;
 C-C coupling formation using nitron complexes.
;
_journal_issue 46
_journal_name_full 'Dalton transactions (Cambridge, England : 2003)'
_journal_page_first 16903
_journal_page_last 16915
_journal_paper_doi 10.1039/d0dt02937h
_journal_volume 49
_journal_year 2020
_chemical_formula_moiety 'C30 H29 Cl N4 Ru'
_chemical_formula_sum 'C30 H29 Cl N4 Ru'
_chemical_formula_weight 582.09
_space_group_crystal_system triclinic
_space_group_IT_number 2
_space_group_name_Hall '-P 1'
_space_group_name_H-M_alt 'P -1'
_atom_sites_solution_hydrogens geom
_audit_creation_method SHELXL-2013
_audit_update_record
;
2018-12-04 deposited with the CCDC.	2020-10-28 downloaded from the CCDC.
;
_cell_angle_alpha 100.477(5)
_cell_angle_beta 109.614(4)
_cell_angle_gamma 110.590(5)
_cell_formula_units_Z 2
_cell_length_a 9.6026(9)
_cell_length_b 12.3020(13)
_cell_length_c 13.6024(15)
_cell_measurement_reflns_used 9910
_cell_measurement_temperature 296
_cell_measurement_theta_max 28.28
_cell_measurement_theta_min 2.93
_cell_volume 1332.5(3)
_computing_cell_refinement 'SAINT(Bruker, 2013)'
_computing_data_collection 'APEX2 (Bruker, 2013)'
_computing_data_reduction 'Bruker SAINT'
_computing_molecular_graphics 'Mercury (Macrae, 2008)'
_computing_publication_material 'WinGX (Farrugia, 2012)'
_computing_structure_refinement 'SHELXL-2013 (Sheldrick, 2015)'
_computing_structure_solution 'SHELXS-2013 (Sheldrick, 2008)'
_diffrn_ambient_temperature 296
_diffrn_measured_fraction_theta_full 0.994
_diffrn_measured_fraction_theta_max 0.982
_diffrn_measurement_device_type 'Bruker APEX-II CCD'
_diffrn_measurement_method '\f and \w scans'
_diffrn_radiation_type MoK\a
_diffrn_radiation_wavelength 0.71073
_diffrn_reflns_av_R_equivalents 0.0790
_diffrn_reflns_av_unetI/netI 0.0655
_diffrn_reflns_Laue_measured_fraction_full 0.994
_diffrn_reflns_Laue_measured_fraction_max 0.982
_diffrn_reflns_limit_h_max 12
_diffrn_reflns_limit_h_min -12
_diffrn_reflns_limit_k_max 16
_diffrn_reflns_limit_k_min -16
_diffrn_reflns_limit_l_max 18
_diffrn_reflns_limit_l_min -18
_diffrn_reflns_number 44857
_diffrn_reflns_point_group_measured_fraction_full 0.994
_diffrn_reflns_point_group_measured_fraction_max 0.982
_diffrn_reflns_theta_full 25.242
_diffrn_reflns_theta_max 28.361
_diffrn_reflns_theta_min 2.925
_diffrn_standards_number 0
_exptl_absorpt_coefficient_mu 0.714
_exptl_absorpt_correction_T_max 0.7457
_exptl_absorpt_correction_T_min 0.6631
_exptl_absorpt_correction_type multi-scan
_exptl_absorpt_process_details Bruker
_exptl_crystal_colour yellow
_exptl_crystal_density_diffrn 1.451
_exptl_crystal_description prism
_exptl_crystal_F_000 596
_exptl_crystal_size_max 0.11
_exptl_crystal_size_mid 0.08
_exptl_crystal_size_min 0.07
_refine_diff_density_max 0.656
_refine_diff_density_min -0.712
_refine_diff_density_rms 0.133
_refine_ls_extinction_method none
_refine_ls_goodness_of_fit_ref 1.107
_refine_ls_hydrogen_treatment constr
_refine_ls_matrix_type full
_refine_ls_number_parameters 326
_refine_ls_number_reflns 6549
_refine_ls_number_restraints 0
_refine_ls_restrained_S_all 1.107
_refine_ls_R_factor_all 0.1010
_refine_ls_R_factor_gt 0.0782
_refine_ls_shift/su_max 0.001
_refine_ls_shift/su_mean 0.000
_refine_ls_structure_factor_coef Fsqd
_refine_ls_weighting_details 'w=1/[\s^2^(Fo^2^)+15.5090P] where P=(Fo^2^+2Fc^2^)/3'
_refine_ls_weighting_scheme calc
_refine_ls_wR_factor_gt 0.1674
_refine_ls_wR_factor_ref 0.1764
_reflns_Friedel_coverage 0.000
_reflns_number_gt 5268
_reflns_number_total 6549
_reflns_threshold_expression 'I > 2\s(I)'
_cod_data_source_file d0dt02937h2.cif
_cod_data_source_block shelx_CCDC1
_cod_original_cell_volume 1332.5(2)
_cod_database_code 7705887
_shelx_space_group_comment
;
The symmetry employed for this shelxl refinement is uniquely defined
by the following loop, which should always be used as a source of
symmetry information in preference to the above space-group names.
They are only intended as comments.
;
_shelxl_version_number 2013-4

loop_
_space_group_symop_operation_xyz
'x, y, z'
'-x, -y, -z'

loop_
_atom_site_label
_atom_site_type_symbol
_atom_site_fract_x
_atom_site_fract_y
_atom_site_fract_z
_atom_site_U_iso_or_equiv
_atom_site_adp_type
_atom_site_occupancy
_atom_site_site_symmetry_order
_atom_site_calc_flag
_atom_site_refinement_flags_posn
_atom_site_refinement_flags_adp
_atom_site_refinement_flags_occupancy
_atom_site_disorder_assembly
_atom_site_disorder_group
C1 C 0.8309(10) 0.5553(7) 0.7067(6) 0.0399(17) Uani 1 1 d . . . . .
C2 C 0.8930(9) 0.5774(7) 0.6274(7) 0.0404(17) Uani 1 1 d . . . . .
H2 H 0.9993 0.6387 0.6509 0.049 Uiso 1 1 calc R U . . .
C3 C 0.7973(9) 0.5088(7) 0.5153(6) 0.0374(16) Uani 1 1 d . . . . .
H3 H 0.8427 0.5217 0.4654 0.045 Uiso 1 1 calc R U . . .
C4 C 0.6290(9) 0.4180(6) 0.4750(6) 0.0350(16) Uani 1 1 d . . . . .
C5 C 0.5636(9) 0.4030(6) 0.5506(6) 0.0349(15) Uani 1 1 d . . . . .
H5 H 0.4522 0.3511 0.5259 0.042 Uiso 1 1 calc R U . . .
C6 C 0.6659(9) 0.4666(7) 0.6662(6) 0.0369(16) Uani 1 1 d . . . . .
H6 H 0.6227 0.4492 0.7163 0.044 Uiso 1 1 calc R U . . .
C7 C 0.5296(10) 0.3413(8) 0.3544(6) 0.048(2) Uani 1 1 d . . . . .
H7A H 0.4244 0.2810 0.3430 0.072 Uiso 1 1 calc R U . . .
H7B H 0.5874 0.3002 0.3311 0.072 Uiso 1 1 calc R U . . .
H7C H 0.5133 0.3936 0.3117 0.072 Uiso 1 1 calc R U . . .
C8 C 0.9397(13) 0.6321(10) 0.8285(7) 0.069(3) Uani 1 1 d . . . . .
H8 H 1.0536 0.6494 0.8425 0.082 Uiso 1 1 calc R U . . .
C9 C 0.9328(17) 0.7556(11) 0.8521(11) 0.113(6) Uani 1 1 d . . . . .
H9A H 1.0025 0.8044 0.9290 0.169 Uiso 1 1 calc R U . . .
H9B H 0.8212 0.7416 0.8354 0.169 Uiso 1 1 calc R U . . .
H9C H 0.9703 0.7986 0.8069 0.169 Uiso 1 1 calc R U . . .
C10 C 0.898(2) 0.5669(15) 0.9061(9) 0.125(6) Uani 1 1 d . . . . .
H10A H 0.9715 0.6196 0.9815 0.187 Uiso 1 1 calc R U . . .
H10B H 0.9101 0.4920 0.8924 0.187 Uiso 1 1 calc R U . . .
H10C H 0.7863 0.5475 0.8936 0.187 Uiso 1 1 calc R U . . .
C11 C 0.7300(8) 0.2430(6) 0.6757(5) 0.0256(13) Uani 1 1 d . . . . .
C12 C 1.0138(8) 0.3078(6) 0.7771(5) 0.0277(13) Uani 1 1 d . . . . .
C13 C 1.0229(8) 0.3967(6) 0.7251(5) 0.0260(13) Uani 1 1 d . . . . .
C14 C 1.1827(8) 0.4845(7) 0.7546(6) 0.0338(15) Uani 1 1 d . . . . .
H14 H 1.1974 0.5464 0.7231 0.041 Uiso 1 1 calc R U . . .
C15 C 1.3204(9) 0.4819(7) 0.8297(6) 0.0404(17) Uani 1 1 d . . . . .
H15 H 1.4252 0.5426 0.8486 0.048 Uiso 1 1 calc R U . . .
C16 C 1.3037(9) 0.3902(7) 0.8769(6) 0.0418(18) Uani 1 1 d . . . . .
H16 H 1.3970 0.3884 0.9258 0.050 Uiso 1 1 calc R U . . .
C17 C 1.1478(9) 0.3012(7) 0.8509(6) 0.0356(15) Uani 1 1 d . . . . .
H17 H 1.1338 0.2392 0.8822 0.043 Uiso 1 1 calc R U . . .
C18 C 0.6326(8) 0.0912(6) 0.7383(5) 0.0281(13) Uani 1 1 d . . . . .
C19 C 0.5447(9) -0.0536(6) 0.8346(6) 0.0342(15) Uani 1 1 d . . . . .
C20 C 0.6989(10) -0.0379(7) 0.9027(7) 0.0450(19) Uani 1 1 d . . . . .
H20 H 0.7907 0.0063 0.8925 0.054 Uiso 1 1 calc R U . . .
C21 C 0.7162(12) -0.0886(9) 0.9868(8) 0.059(2) Uani 1 1 d . . . . .
H21 H 0.8203 -0.0768 1.0338 0.071 Uiso 1 1 calc R U . . .
C22 C 0.5811(13) -0.1558(9) 1.0009(8) 0.062(3) Uani 1 1 d . . . . .
H22 H 0.5935 -0.1892 1.0576 0.074 Uiso 1 1 calc R U . . .
C23 C 0.4282(12) -0.1737(8) 0.9316(8) 0.059(2) Uani 1 1 d . . . . .
H23 H 0.3364 -0.2201 0.9409 0.071 Uiso 1 1 calc R U . . .
C24 C 0.4084(10) -0.1236(7) 0.8479(7) 0.0453(19) Uani 1 1 d . . . . .
H24 H 0.3036 -0.1369 0.8005 0.054 Uiso 1 1 calc R U . . .
C25 C 0.4244(8) 0.1384(6) 0.6030(5) 0.0276(13) Uani 1 1 d . . . . .
C26 C 0.3557(9) 0.0856(7) 0.4907(6) 0.0394(17) Uani 1 1 d . . . . .
H26 H 0.4098 0.0543 0.4569 0.047 Uiso 1 1 calc R U . . .
C27 C 0.2035(10) 0.0791(8) 0.4272(7) 0.052(2) Uani 1 1 d . . . . .
H27 H 0.1547 0.0424 0.3504 0.063 Uiso 1 1 calc R U . . .
C28 C 0.1251(10) 0.1265(8) 0.4771(8) 0.054(2) Uani 1 1 d . . . . .
H28 H 0.0243 0.1234 0.4341 0.065 Uiso 1 1 calc R U . . .
C29 C 0.1947(11) 0.1784(9) 0.5898(8) 0.057(2) Uani 1 1 d . . . . .
H29 H 0.1407 0.2099 0.6234 0.069 Uiso 1 1 calc R U . . .
C30 C 0.3453(10) 0.1845(8) 0.6545(7) 0.0451(19) Uani 1 1 d . . . . .
H30 H 0.3924 0.2191 0.7314 0.054 Uiso 1 1 calc R U . . .
Cl1 Cl 0.8140(2) 0.23180(16) 0.47609(14) 0.0359(4) Uani 1 1 d . . . . .
N1 N 0.8478(7) 0.2261(5) 0.7474(5) 0.0287(12) Uani 1 1 d . . . . .
N2 N 0.7934(7) 0.1328(5) 0.7882(5) 0.0314(12) Uani 1 1 d . . . . .
N3 N 0.5881(6) 0.1547(5) 0.6687(4) 0.0270(11) Uani 1 1 d . . . . .
N4 N 0.5172(7) -0.0017(6) 0.7494(5) 0.0405(15) Uani 1 1 d . . . . .
H4 H 0.4171 -0.0321 0.6996 0.049 Uiso 1 1 calc R U . . .
Ru1 Ru 0.79790(6) 0.37763(5) 0.61325(4) 0.02245(14) Uani 1 1 d . . . . .

loop_
_atom_site_aniso_label
_atom_site_aniso_U_11
_atom_site_aniso_U_22
_atom_site_aniso_U_33
_atom_site_aniso_U_23
_atom_site_aniso_U_13
_atom_site_aniso_U_12
C1 0.046(4) 0.036(4) 0.036(4) 0.006(3) 0.009(3) 0.026(3)
C2 0.037(4) 0.027(4) 0.050(5) 0.011(3) 0.012(3) 0.015(3)
C3 0.047(4) 0.036(4) 0.044(4) 0.027(3) 0.024(4) 0.024(3)
C4 0.042(4) 0.033(4) 0.037(4) 0.020(3) 0.012(3) 0.025(3)
C5 0.030(3) 0.034(4) 0.044(4) 0.016(3) 0.012(3) 0.020(3)
C6 0.049(4) 0.043(4) 0.040(4) 0.017(3) 0.025(3) 0.035(4)
C7 0.055(5) 0.051(5) 0.029(4) 0.009(3) 0.005(4) 0.028(4)
C8 0.066(6) 0.075(7) 0.036(5) -0.018(4) -0.004(4) 0.044(5)
C9 0.105(10) 0.069(8) 0.088(9) -0.034(7) -0.015(8) 0.044(7)
C10 0.200(17) 0.150(14) 0.034(6) 0.018(7) 0.034(8) 0.111(13)
C11 0.031(3) 0.028(3) 0.025(3) 0.010(3) 0.014(3) 0.019(3)
C12 0.026(3) 0.030(3) 0.026(3) 0.008(3) 0.010(3) 0.015(3)
C13 0.025(3) 0.028(3) 0.022(3) 0.006(3) 0.007(2) 0.013(3)
C14 0.031(3) 0.038(4) 0.031(4) 0.016(3) 0.012(3) 0.013(3)
C15 0.027(3) 0.044(4) 0.032(4) 0.007(3) 0.005(3) 0.007(3)
C16 0.030(4) 0.053(5) 0.036(4) 0.014(4) 0.005(3) 0.021(3)
C17 0.035(4) 0.042(4) 0.031(4) 0.016(3) 0.010(3) 0.021(3)
C18 0.031(3) 0.031(3) 0.023(3) 0.012(3) 0.011(3) 0.014(3)
C19 0.045(4) 0.026(3) 0.029(3) 0.010(3) 0.017(3) 0.012(3)
C20 0.047(5) 0.042(4) 0.051(5) 0.026(4) 0.021(4) 0.021(4)
C21 0.064(6) 0.059(6) 0.062(6) 0.041(5) 0.022(5) 0.031(5)
C22 0.087(7) 0.055(6) 0.056(6) 0.038(5) 0.036(5) 0.030(5)
C23 0.068(6) 0.042(5) 0.061(6) 0.025(4) 0.033(5) 0.009(4)
C24 0.039(4) 0.041(4) 0.047(5) 0.015(4) 0.019(4) 0.008(3)
C25 0.023(3) 0.029(3) 0.032(3) 0.012(3) 0.011(3) 0.013(3)
C26 0.041(4) 0.044(4) 0.034(4) 0.005(3) 0.013(3) 0.027(3)
C27 0.046(5) 0.046(5) 0.040(4) 0.000(4) -0.002(4) 0.022(4)
C28 0.030(4) 0.057(5) 0.072(6) 0.021(5) 0.014(4) 0.024(4)
C29 0.045(5) 0.082(7) 0.067(6) 0.026(5) 0.034(5) 0.041(5)
C30 0.042(4) 0.060(5) 0.039(4) 0.013(4) 0.021(4) 0.027(4)
Cl1 0.0360(9) 0.0384(9) 0.0332(9) 0.0061(7) 0.0136(7) 0.0209(7)
N1 0.028(3) 0.033(3) 0.031(3) 0.018(2) 0.013(2) 0.016(2)
N2 0.033(3) 0.033(3) 0.030(3) 0.018(2) 0.012(2) 0.014(2)
N3 0.024(3) 0.029(3) 0.027(3) 0.011(2) 0.010(2) 0.012(2)
N4 0.031(3) 0.040(3) 0.037(3) 0.020(3) 0.007(3) 0.006(3)
Ru1 0.0241(2) 0.0239(2) 0.0216(2) 0.00907(18) 0.00893(18) 0.01345(19)

loop_
_atom_type_symbol
_atom_type_description
_atom_type_scat_dispersion_real
_atom_type_scat_dispersion_imag
_atom_type_scat_source
C C 0.0033 0.0016 'International Tables Vol C Tables 4.2.6.8 and 6.1.1.4'
H H 0.0000 0.0000 'International Tables Vol C Tables 4.2.6.8 and 6.1.1.4'
Cl Cl 0.1484 0.1585 'International Tables Vol C Tables 4.2.6.8 and 6.1.1.4'
N N 0.0061 0.0033 'International Tables Vol C Tables 4.2.6.8 and 6.1.1.4'
Ru Ru -1.2594 0.8363 'International Tables Vol C Tables 4.2.6.8 and 6.1.1.4'

loop_
_geom_angle_atom_site_label_1
_geom_angle_atom_site_label_2
_geom_angle_atom_site_label_3
_geom_angle
_geom_angle_site_symmetry_1
_geom_angle_site_symmetry_3
_geom_angle_publ_flag
C6 C1 C2 117.3(7) . . ?
C6 C1 C8 123.3(8) . . ?
C2 C1 C8 119.3(8) . . ?
C6 C1 Ru1 70.1(4) . . ?
C2 C1 Ru1 74.0(4) . . ?
C8 C1 Ru1 129.4(5) . . ?
C3 C2 C1 120.9(7) . . ?
C3 C2 Ru1 73.1(4) . . ?
C1 C2 Ru1 68.5(4) . . ?
C3 C2 H2 119.5 . . ?
C1 C2 H2 119.5 . . ?
Ru1 C2 H2 131.7 . . ?
C2 C3 C4 121.1(7) . . ?
C2 C3 Ru1 71.1(4) . . ?
C4 C3 Ru1 72.5(4) . . ?
C2 C3 H3 119.4 . . ?
C4 C3 H3 119.4 . . ?
Ru1 C3 H3 129.5 . . ?
C5 C4 C3 118.2(7) . . ?
C5 C4 C7 121.4(7) . . ?
C3 C4 C7 120.4(7) . . ?
C5 C4 Ru1 71.7(4) . . ?
C3 C4 Ru1 70.7(4) . . ?
C7 C4 Ru1 128.1(5) . . ?
C4 C5 C6 120.3(7) . . ?
C4 C5 Ru1 73.1(4) . . ?
C6 C5 Ru1 66.5(4) . . ?
C4 C5 H5 119.9 . . ?
C6 C5 H5 119.9 . . ?
Ru1 C5 H5 133.8 . . ?
C1 C6 C5 121.8(7) . . ?
C1 C6 Ru1 71.9(4) . . ?
C5 C6 Ru1 76.2(4) . . ?
C1 C6 H6 119.1 . . ?
C5 C6 H6 119.1 . . ?
Ru1 C6 H6 124.4 . . ?
C4 C7 H7A 109.5 . . ?
C4 C7 H7B 109.5 . . ?
H7A C7 H7B 109.5 . . ?
C4 C7 H7C 109.5 . . ?
H7A C7 H7C 109.5 . . ?
H7B C7 H7C 109.5 . . ?
C10 C8 C1 113.4(10) . . ?
C10 C8 C9 111.3(10) . . ?
C1 C8 C9 109.6(8) . . ?
C10 C8 H8 107.4 . . ?
C1 C8 H8 107.4 . . ?
C9 C8 H8 107.4 . . ?
C8 C9 H9A 109.5 . . ?
C8 C9 H9B 109.5 . . ?
H9A C9 H9B 109.5 . . ?
C8 C9 H9C 109.5 . . ?
H9A C9 H9C 109.5 . . ?
H9B C9 H9C 109.5 . . ?
C8 C10 H10A 109.5 . . ?
C8 C10 H10B 109.5 . . ?
H10A C10 H10B 109.5 . . ?
C8 C10 H10C 109.5 . . ?
H10A C10 H10C 109.5 . . ?
H10B C10 H10C 109.5 . . ?
N1 C11 N3 102.8(5) . . ?
N1 C11 Ru1 118.3(5) . . ?
N3 C11 Ru1 138.9(5) . . ?
C17 C12 C13 125.1(6) . . ?
C17 C12 N1 123.4(6) . . ?
C13 C12 N1 111.4(5) . . ?
C14 C13 C12 114.8(6) . . ?
C14 C13 Ru1 129.3(5) . . ?
C12 C13 Ru1 115.9(5) . . ?
C15 C14 C13 121.6(6) . . ?
C15 C14 H14 119.2 . . ?
C13 C14 H14 119.2 . . ?
C16 C15 C14 120.9(7) . . ?
C16 C15 H15 119.5 . . ?
C14 C15 H15 119.5 . . ?
C15 C16 C17 119.8(7) . . ?
C15 C16 H16 120.1 . . ?
C17 C16 H16 120.1 . . ?
C12 C17 C16 117.7(7) . . ?
C12 C17 H17 121.2 . . ?
C16 C17 H17 121.2 . . ?
N2 C18 N4 127.0(6) . . ?
N2 C18 N3 111.6(6) . . ?
N4 C18 N3 121.3(6) . . ?
C20 C19 C24 119.7(7) . . ?
C20 C19 N4 123.1(7) . . ?
C24 C19 N4 117.2(7) . . ?
C19 C20 C21 119.5(8) . . ?
C19 C20 H20 120.2 . . ?
C21 C20 H20 120.2 . . ?
C22 C21 C20 120.5(9) . . ?
C22 C21 H21 119.8 . . ?
C20 C21 H21 119.8 . . ?
C23 C22 C21 119.8(8) . . ?
C23 C22 H22 120.1 . . ?
C21 C22 H22 120.1 . . ?
C22 C23 C24 120.6(8) . . ?
C22 C23 H23 119.7 . . ?
C24 C23 H23 119.7 . . ?
C23 C24 C19 119.8(8) . . ?
C23 C24 H24 120.1 . . ?
C19 C24 H24 120.1 . . ?
C26 C25 C30 121.2(6) . . ?
C26 C25 N3 119.3(6) . . ?
C30 C25 N3 119.3(6) . . ?
C25 C26 C27 119.0(7) . . ?
C25 C26 H26 120.5 . . ?
C27 C26 H26 120.5 . . ?
C28 C27 C26 120.4(8) . . ?
C28 C27 H27 119.8 . . ?
C26 C27 H27 119.8 . . ?
C29 C28 C27 120.0(8) . . ?
C29 C28 H28 120.0 . . ?
C27 C28 H28 120.0 . . ?
C28 C29 C30 120.4(8) . . ?
C28 C29 H29 119.8 . . ?
C30 C29 H29 119.8 . . ?
C25 C30 C29 118.9(8) . . ?
C25 C30 H30 120.5 . . ?
C29 C30 H30 120.5 . . ?
C11 N1 N2 115.6(5) . . ?
C11 N1 C12 117.4(5) . . ?
N2 N1 C12 127.0(5) . . ?
C18 N2 N1 102.1(5) . . ?
C11 N3 C18 107.9(5) . . ?
C11 N3 C25 124.1(5) . . ?
C18 N3 C25 127.9(5) . . ?
C18 N4 C19 126.6(6) . . ?
C18 N4 H4 116.7 . . ?
C19 N4 H4 116.7 . . ?
C11 Ru1 C13 76.9(3) . . ?
C11 Ru1 C6 93.9(3) . . ?
C13 Ru1 C6 121.2(3) . . ?
C11 Ru1 C1 114.8(3) . . ?
C13 Ru1 C1 93.8(3) . . ?
C6 Ru1 C1 38.0(3) . . ?
C11 Ru1 C2 151.3(3) . . ?
C13 Ru1 C2 94.8(3) . . ?
C6 Ru1 C2 66.6(3) . . ?
C1 Ru1 C2 37.5(3) . . ?
C11 Ru1 C3 164.0(3) . . ?
C13 Ru1 C3 119.2(3) . . ?
C6 Ru1 C3 77.9(3) . . ?
C1 Ru1 C3 66.6(3) . . ?
C2 Ru1 C3 35.8(3) . . ?
C11 Ru1 C5 100.9(3) . . ?
C13 Ru1 C5 158.5(3) . . ?
C6 Ru1 C5 37.3(3) . . ?
C1 Ru1 C5 67.4(3) . . ?
C2 Ru1 C5 76.8(3) . . ?
C3 Ru1 C5 64.3(3) . . ?
C11 Ru1 C4 127.3(3) . . ?
C13 Ru1 C4 155.6(3) . . ?
C6 Ru1 C4 66.2(3) . . ?
C1 Ru1 C4 79.6(3) . . ?
C2 Ru1 C4 65.7(3) . . ?
C3 Ru1 C4 36.7(3) . . ?
C5 Ru1 C4 35.2(3) . . ?
C11 Ru1 Cl1 87.33(18) . . ?
C13 Ru1 Cl1 86.90(17) . . ?
C6 Ru1 Cl1 151.5(2) . . ?
C1 Ru1 Cl1 157.4(2) . . ?
C2 Ru1 Cl1 120.0(2) . . ?
C3 Ru1 Cl1 93.4(2) . . ?
C5 Ru1 Cl1 114.48(19) . . ?
C4 Ru1 Cl1 90.48(19) . . ?

loop_
_geom_bond_atom_site_label_1
_geom_bond_atom_site_label_2
_geom_bond_distance
_geom_bond_site_symmetry_2
_geom_bond_publ_flag
C1 C6 1.408(11) . ?
C1 C2 1.421(11) . ?
C1 C8 1.518(11) . ?
C1 Ru1 2.173(7) . ?
C2 C3 1.388(11) . ?
C2 Ru1 2.245(7) . ?
C2 H2 0.9300 . ?
C3 C4 1.440(10) . ?
C3 Ru1 2.272(6) . ?
C3 H3 0.9300 . ?
C4 C5 1.381(10) . ?
C4 C7 1.499(10) . ?
C4 Ru1 2.296(6) . ?
C5 C6 1.422(10) . ?
C5 Ru1 2.278(6) . ?
C5 H5 0.9300 . ?
C6 Ru1 2.151(6) . ?
C6 H6 0.9300 . ?
C7 H7A 0.9600 . ?
C7 H7B 0.9600 . ?
C7 H7C 0.9600 . ?
C8 C10 1.511(18) . ?
C8 C9 1.524(14) . ?
C8 H8 0.9800 . ?
C9 H9A 0.9600 . ?
C9 H9B 0.9600 . ?
C9 H9C 0.9600 . ?
C10 H10A 0.9600 . ?
C10 H10B 0.9600 . ?
C10 H10C 0.9600 . ?
C11 N1 1.331(8) . ?
C11 N3 1.372(8) . ?
C11 Ru1 2.003(6) . ?
C12 C17 1.380(9) . ?
C12 C13 1.400(9) . ?
C12 N1 1.417(8) . ?
C13 C14 1.395(9) . ?
C13 Ru1 2.085(6) . ?
C14 C15 1.388(10) . ?
C14 H14 0.9300 . ?
C15 C16 1.383(11) . ?
C15 H15 0.9300 . ?
C16 C17 1.385(10) . ?
C16 H16 0.9300 . ?
C17 H17 0.9300 . ?
C18 N2 1.312(8) . ?
C18 N4 1.357(8) . ?
C18 N3 1.385(8) . ?
C19 C20 1.379(11) . ?
C19 C24 1.382(10) . ?
C19 N4 1.415(9) . ?
C20 C21 1.389(11) . ?
C20 H20 0.9300 . ?
C21 C22 1.369(13) . ?
C21 H21 0.9300 . ?
C22 C23 1.364(14) . ?
C22 H22 0.9300 . ?
C23 C24 1.381(12) . ?
C23 H23 0.9300 . ?
C24 H24 0.9300 . ?
C25 C26 1.361(10) . ?
C25 C30 1.380(9) . ?
C25 N3 1.443(8) . ?
C26 C27 1.391(10) . ?
C26 H26 0.9300 . ?
C27 C28 1.370(12) . ?
C27 H27 0.9300 . ?
C28 C29 1.364(13) . ?
C28 H28 0.9300 . ?
C29 C30 1.384(11) . ?
C29 H29 0.9300 . ?
C30 H30 0.9300 . ?
Cl1 Ru1 2.4277(17) . ?
N1 N2 1.380(7) . ?
N4 H4 0.8600 . ?

loop_
_geom_torsion_atom_site_label_1
_geom_torsion_atom_site_label_2
_geom_torsion_atom_site_label_3
_geom_torsion_atom_site_label_4
_geom_torsion
_geom_torsion_site_symmetry_1
_geom_torsion_site_symmetry_2
_geom_torsion_site_symmetry_3
_geom_torsion_site_symmetry_4
_geom_torsion_publ_flag
C6 C1 C2 C3 -3.7(10) . . . . ?
C8 C1 C2 C3 179.9(7) . . . . ?
Ru1 C1 C2 C3 53.2(6) . . . . ?
C6 C1 C2 Ru1 -56.9(5) . . . . ?
C8 C1 C2 Ru1 126.6(7) . . . . ?
C1 C2 C3 C4 3.6(10) . . . . ?
Ru1 C2 C3 C4 54.7(6) . . . . ?
C1 C2 C3 Ru1 -51.1(6) . . . . ?
C2 C3 C4 C5 1.6(10) . . . . ?
Ru1 C3 C4 C5 55.7(5) . . . . ?
C2 C3 C4 C7 -177.6(7) . . . . ?
Ru1 C3 C4 C7 -123.6(6) . . . . ?
C2 C3 C4 Ru1 -54.0(6) . . . . ?
C3 C4 C5 C6 -6.5(9) . . . . ?
C7 C4 C5 C6 172.7(6) . . . . ?
Ru1 C4 C5 C6 48.7(6) . . . . ?
C3 C4 C5 Ru1 -55.2(5) . . . . ?
C7 C4 C5 Ru1 124.0(6) . . . . ?
C2 C1 C6 C5 -1.2(10) . . . . ?
C8 C1 C6 C5 175.1(7) . . . . ?
Ru1 C1 C6 C5 -60.1(6) . . . . ?
C2 C1 C6 Ru1 58.9(6) . . . . ?
C8 C1 C6 Ru1 -124.8(7) . . . . ?
C4 C5 C6 C1 6.4(10) . . . . ?
Ru1 C5 C6 C1 58.0(6) . . . . ?
C4 C5 C6 Ru1 -51.6(6) . . . . ?
C6 C1 C8 C10 30.4(12) . . . . ?
C2 C1 C8 C10 -153.4(9) . . . . ?
Ru1 C1 C8 C10 -60.4(12) . . . . ?
C6 C1 C8 C9 -94.7(12) . . . . ?
C2 C1 C8 C9 81.5(11) . . . . ?
Ru1 C1 C8 C9 174.5(9) . . . . ?
C17 C12 C13 C14 -1.1(10) . . . . ?
N1 C12 C13 C14 176.9(6) . . . . ?
C17 C12 C13 Ru1 177.8(5) . . . . ?
N1 C12 C13 Ru1 -4.2(7) . . . . ?
C12 C13 C14 C15 0.1(10) . . . . ?
Ru1 C13 C14 C15 -178.6(5) . . . . ?
C13 C14 C15 C16 1.1(12) . . . . ?
C14 C15 C16 C17 -1.4(12) . . . . ?
C13 C12 C17 C16 0.8(11) . . . . ?
N1 C12 C17 C16 -177.0(6) . . . . ?
C15 C16 C17 C12 0.5(11) . . . . ?
C24 C19 C20 C21 -2.6(12) . . . . ?
N4 C19 C20 C21 177.9(8) . . . . ?
C19 C20 C21 C22 1.3(14) . . . . ?
C20 C21 C22 C23 0.3(16) . . . . ?
C21 C22 C23 C24 -0.7(15) . . . . ?
C22 C23 C24 C19 -0.6(14) . . . . ?
C20 C19 C24 C23 2.2(12) . . . . ?
N4 C19 C24 C23 -178.2(8) . . . . ?
C30 C25 C26 C27 0.5(12) . . . . ?
N3 C25 C26 C27 -175.0(7) . . . . ?
C25 C26 C27 C28 0.7(13) . . . . ?
C26 C27 C28 C29 -1.2(14) . . . . ?
C27 C28 C29 C30 0.5(15) . . . . ?
C26 C25 C30 C29 -1.2(12) . . . . ?
N3 C25 C30 C29 174.3(7) . . . . ?
C28 C29 C30 C25 0.7(14) . . . . ?
N3 C11 N1 N2 0.0(7) . . . . ?
Ru1 C11 N1 N2 179.5(4) . . . . ?
N3 C11 N1 C12 -177.5(5) . . . . ?
Ru1 C11 N1 C12 2.0(8) . . . . ?
C17 C12 N1 C11 179.6(6) . . . . ?
C13 C12 N1 C11 1.5(8) . . . . ?
C17 C12 N1 N2 2.4(10) . . . . ?
C13 C12 N1 N2 -175.7(6) . . . . ?
N4 C18 N2 N1 -179.4(7) . . . . ?
N3 C18 N2 N1 0.5(7) . . . . ?
C11 N1 N2 C18 -0.3(7) . . . . ?
C12 N1 N2 C18 176.9(6) . . . . ?
N1 C11 N3 C18 0.3(7) . . . . ?
Ru1 C11 N3 C18 -179.0(6) . . . . ?
N1 C11 N3 C25 177.7(6) . . . . ?
Ru1 C11 N3 C25 -1.6(10) . . . . ?
N2 C18 N3 C11 -0.6(7) . . . . ?
N4 C18 N3 C11 179.4(6) . . . . ?
N2 C18 N3 C25 -177.8(6) . . . . ?
N4 C18 N3 C25 2.1(10) . . . . ?
C26 C25 N3 C11 74.6(9) . . . . ?
C30 C25 N3 C11 -100.9(8) . . . . ?
C26 C25 N3 C18 -108.5(8) . . . . ?
C30 C25 N3 C18 75.9(9) . . . . ?
N2 C18 N4 C19 15.9(12) . . . . ?
N3 C18 N4 C19 -164.1(7) . . . . ?
C20 C19 N4 C18 -17.0(12) . . . . ?
C24 C19 N4 C18 163.5(7) . . . . ?
